data_4113274
loop_
_publ_author_name
'Xile Hu'
'Karsten Meyer'

_publ_section_title
;
 Terminal Cobalt(III) Imido Complexes Supported by Tris(Carbene) Ligands:
 Imido Insertion into the Cobalt-Carbene Bond
;
_journal_name_full 'Journal of the American Chemical Society'
_journal_page_first 16322
_journal_page_last 16323
_journal_paper_doi 10.1021/ja044271b
_journal_volume 126
_journal_year 2004
_chemical_formula_sum 'C98 H102 B2 Co N8 O'
_chemical_formula_weight 1488.43
_chemical_name_systematic
; 
 ? 
;
_space_group_IT_number 14
_symmetry_cell_setting monoclinic
_symmetry_space_group_name_Hall '-P 2ybc'
_symmetry_space_group_name_H-M 'P 1 21/c 1'
_atom_sites_solution_hydrogens geom
_atom_sites_solution_primary direct
_atom_sites_solution_secondary difmap
_audit_creation_method SHELXL-97
_cell_angle_alpha 90.00
_cell_angle_beta 92.424(2)
_cell_angle_gamma 90.00
_cell_formula_units_Z 4
_cell_length_a 20.741(2)
_cell_length_b 20.118(2)
_cell_length_c 19.862(2)
_cell_measurement_reflns_used 7206
_cell_measurement_temperature 100(2)
_cell_measurement_theta_max 27.23
_cell_measurement_theta_min 2.21
_cell_volume 8280.3(14)
_computing_cell_refinement 'Bruker SMART'
_computing_data_collection 'Bruker SMART'
_computing_data_reduction 'Bruker SAINT'
_computing_molecular_graphics 'Bruker SHELXTL'
_computing_publication_material 'Bruker SHELXTL'
_computing_structure_refinement 'SHELXL-97 (Sheldrick, 1997)'
_computing_structure_solution 'SHELXS-97 (Sheldrick, 1990)'
_diffrn_ambient_temperature 100(2)
_diffrn_measured_fraction_theta_full 0.999
_diffrn_measured_fraction_theta_max 0.999
_diffrn_measurement_device_type 'CCD area detector'
_diffrn_measurement_method 'phi and omega scans'
_diffrn_radiation_monochromator graphite
_diffrn_radiation_source 'fine-focus sealed tube'
_diffrn_radiation_type MoK\a
_diffrn_radiation_wavelength 0.71073
_diffrn_reflns_av_R_equivalents 0.0666
_diffrn_reflns_av_sigmaI/netI 0.0610
_diffrn_reflns_limit_h_max 24
_diffrn_reflns_limit_h_min -24
_diffrn_reflns_limit_k_max 23
_diffrn_reflns_limit_k_min -23
_diffrn_reflns_limit_l_max 23
_diffrn_reflns_limit_l_min -23
_diffrn_reflns_number 59015
_diffrn_reflns_theta_full 25.00
_diffrn_reflns_theta_max 25.00
_diffrn_reflns_theta_min 1.41
_exptl_absorpt_coefficient_mu 0.261
_exptl_absorpt_correction_T_max 1.000
_exptl_absorpt_correction_T_min 0.818
_exptl_absorpt_correction_type multi-scan
_exptl_absorpt_process_details sadabs
_exptl_crystal_colour green
_exptl_crystal_density_diffrn 1.194
_exptl_crystal_description plate
_exptl_crystal_F_000 3164
_exptl_crystal_size_max 0.3
_exptl_crystal_size_mid 0.1
_exptl_crystal_size_min 0.05
_refine_diff_density_max 0.529
_refine_diff_density_min -0.355
_refine_diff_density_rms 0.056
_refine_ls_extinction_method none
_refine_ls_goodness_of_fit_ref 1.024
_refine_ls_hydrogen_treatment mixed
_refine_ls_matrix_type full
_refine_ls_number_parameters 1000
_refine_ls_number_reflns 14573
_refine_ls_number_restraints 0
_refine_ls_restrained_S_all 1.024
_refine_ls_R_factor_all 0.0886
_refine_ls_R_factor_gt 0.0529
_refine_ls_shift/su_max 0.007
_refine_ls_shift/su_mean 0.000
_refine_ls_structure_factor_coef Fsqd
_refine_ls_weighting_details 'calc w=1/[\s^2^(Fo^2^)+(0.0615P)^2^+4.1066P] where P=(Fo^2^+2Fc^2^)/3'
_refine_ls_weighting_scheme calc
_refine_ls_wR_factor_gt 0.1196
_refine_ls_wR_factor_ref 0.1352
_reflns_number_gt 10033
_reflns_number_total 14573
_reflns_threshold_expression >2sigma(I)
_cod_data_source_file ja044271bsi20041104_071107.cif
_cod_data_source_block a
_cod_original_cell_volume 8280.5(17)
_cod_database_code 4113274

loop_
_symmetry_equiv_pos_as_xyz
'x, y, z'
'-x, y+1/2, -z+1/2'
'-x, -y, -z'
'x, -y-1/2, z-1/2'

loop_
_atom_site_label
_atom_site_type_symbol
_atom_site_fract_x
_atom_site_fract_y
_atom_site_fract_z
_atom_site_U_iso_or_equiv
_atom_site_adp_type
_atom_site_occupancy
_atom_site_symmetry_multiplicity
_atom_site_calc_flag
_atom_site_refinement_flags
Co1 Co 0.240404(18) 0.448179(18) 0.727245(18) 0.02129(11) Uani 1 1 d .
C1 C 0.24555(14) 0.29802(14) 0.68690(14) 0.0257(7) Uani 1 1 d .
H1A H 0.2745 0.2655 0.6661 0.031 Uiso 1 1 calc R
H1B H 0.2005 0.2846 0.6754 0.031 Uiso 1 1 calc R
C2 C 0.25681(13) 0.29611(14) 0.76292(13) 0.0240(6) Uani 1 1 d .
H2A H 0.2620 0.2495 0.7781 0.029 Uiso 1 1 calc R
H2B H 0.2969 0.3205 0.7758 0.029 Uiso 1 1 calc R
C3 C 0.18763(13) 0.39232(14) 0.79006(13) 0.0214(6) Uani 1 1 d .
C4 C 0.15519(14) 0.29214(14) 0.82789(13) 0.0243(6) Uani 1 1 d .
H4 H 0.1546 0.2458 0.8368 0.029 Uiso 1 1 calc R
C5 C 0.11041(14) 0.33672(14) 0.84446(13) 0.0233(6) Uani 1 1 d .
H5 H 0.0723 0.3281 0.8679 0.028 Uiso 1 1 calc R
C6 C 0.09448(14) 0.45774(14) 0.83241(13) 0.0240(6) Uani 1 1 d .
C7 C 0.10888(14) 0.49282(14) 0.89157(14) 0.0261(7) Uani 1 1 d .
C8 C 0.07162(15) 0.54794(15) 0.90501(15) 0.0306(7) Uani 1 1 d .
H8 H 0.0816 0.5738 0.9440 0.037 Uiso 1 1 calc R
C9 C 0.02001(15) 0.56587(15) 0.86243(15) 0.0321(7) Uani 1 1 d .
H9 H -0.0058 0.6032 0.8730 0.039 Uiso 1 1 calc R
C10 C 0.00606(15) 0.52959(15) 0.80467(14) 0.0300(7) Uani 1 1 d .
H10 H -0.0293 0.5424 0.7756 0.036 Uiso 1 1 calc R
C11 C 0.04281(14) 0.47454(14) 0.78815(14) 0.0259(7) Uani 1 1 d .
C12 C 0.16173(14) 0.47014(16) 0.94080(14) 0.0317(7) Uani 1 1 d .
H12A H 0.1709 0.5053 0.9740 0.048 Uiso 1 1 calc R
H12B H 0.2008 0.4605 0.9165 0.048 Uiso 1 1 calc R
H12C H 0.1478 0.4299 0.9639 0.048 Uiso 1 1 calc R
C13 C 0.02671(15) 0.43521(16) 0.72517(14) 0.0319(7) Uani 1 1 d .
H13A H 0.0503 0.4535 0.6877 0.048 Uiso 1 1 calc R
H13B H -0.0198 0.4379 0.7144 0.048 Uiso 1 1 calc R
H13C H 0.0391 0.3887 0.7324 0.048 Uiso 1 1 calc R
C14 C 0.21720(14) 0.37066(15) 0.59339(13) 0.0261(7) Uani 1 1 d .
H14A H 0.2111 0.3258 0.5737 0.031 Uiso 1 1 calc R
H14B H 0.2403 0.3981 0.5608 0.031 Uiso 1 1 calc R
C15 C 0.15166(14) 0.40153(15) 0.60462(14) 0.0295(7) Uani 1 1 d .
H15A H 0.1213 0.3896 0.5667 0.035 Uiso 1 1 calc R
H15B H 0.1343 0.3837 0.6466 0.035 Uiso 1 1 calc R
C16 C 0.19057(13) 0.50670(15) 0.65981(13) 0.0253(7) Uani 1 1 d .
C17 C 0.13465(15) 0.51762(17) 0.56029(15) 0.0367(8) Uani 1 1 d .
H17 H 0.1107 0.5065 0.5201 0.044 Uiso 1 1 calc R
C18 C 0.15314(15) 0.57836(17) 0.57986(15) 0.0364(8) Uani 1 1 d .
H18 H 0.1446 0.6187 0.5562 0.044 Uiso 1 1 calc R
C19 C 0.21418(15) 0.62875(15) 0.67654(15) 0.0302(7) Uani 1 1 d .
C20 C 0.27193(16) 0.65522(16) 0.65508(17) 0.0382(8) Uani 1 1 d .
C21 C 0.29414(18) 0.71308(17) 0.6861(2) 0.0479(9) Uani 1 1 d .
H21 H 0.3330 0.7328 0.6721 0.058 Uiso 1 1 calc R
C22 C 0.26089(19) 0.74239(18) 0.7367(2) 0.0522(10) Uani 1 1 d .
H22 H 0.2771 0.7817 0.7578 0.063 Uiso 1 1 calc R
C23 C 0.20397(18) 0.71471(17) 0.75706(17) 0.0453(9) Uani 1 1 d .
H23 H 0.1818 0.7350 0.7925 0.054 Uiso 1 1 calc R
C24 C 0.17862(16) 0.65796(15) 0.72678(15) 0.0334(7) Uani 1 1 d .
C25 C 0.30843(18) 0.62337(18) 0.59998(19) 0.0527(10) Uani 1 1 d .
H25A H 0.3025 0.5751 0.6015 0.079 Uiso 1 1 calc R
H25B H 0.3544 0.6339 0.6063 0.079 Uiso 1 1 calc R
H25C H 0.2922 0.6403 0.5562 0.079 Uiso 1 1 calc R
C26 C 0.11642(17) 0.62863(17) 0.74738(17) 0.0441(9) Uani 1 1 d .
H26A H 0.1248 0.5863 0.7704 0.066 Uiso 1 1 calc R
H26B H 0.0882 0.6211 0.7073 0.066 Uiso 1 1 calc R
H26C H 0.0954 0.6593 0.7779 0.066 Uiso 1 1 calc R
C27 C 0.32668(13) 0.37030(14) 0.64224(13) 0.0231(6) Uani 1 1 d .
H27A H 0.3359 0.3392 0.6052 0.028 Uiso 1 1 calc R
H27B H 0.3537 0.3573 0.6824 0.028 Uiso 1 1 calc R
C28 C 0.34382(13) 0.44074(14) 0.62160(13) 0.0240(6) Uani 1 1 d .
H28A H 0.3613 0.4395 0.5760 0.029 Uiso 1 1 calc R
H28B H 0.3039 0.4678 0.6190 0.029 Uiso 1 1 calc R
C29 C 0.38105(14) 0.49053(14) 0.73268(14) 0.0263(7) Uani 1 1 d .
C30 C 0.45001(16) 0.49506(17) 0.64765(16) 0.0417(9) Uani 1 1 d .
H30 H 0.4674 0.4895 0.6045 0.050 Uiso 1 1 calc R
C31 C 0.47819(17) 0.52536(19) 0.70029(17) 0.0488(10) Uani 1 1 d .
H31 H 0.5197 0.5455 0.7015 0.059 Uiso 1 1 calc R
C32 C 0.45904(14) 0.54569(15) 0.82020(14) 0.0298(7) Uani 1 1 d .
C33 C 0.45251(14) 0.61233(15) 0.83583(15) 0.0316(7) Uani 1 1 d .
C34 C 0.47872(15) 0.63352(16) 0.89794(15) 0.0353(8) Uani 1 1 d .
H34 H 0.4735 0.6785 0.9114 0.042 Uiso 1 1 calc R
C35 C 0.51220(16) 0.58977(17) 0.94027(16) 0.0397(8) Uani 1 1 d .
H35 H 0.5300 0.6049 0.9824 0.048 Uiso 1 1 calc R
C36 C 0.51991(16) 0.52441(17) 0.92168(17) 0.0396(8) Uani 1 1 d .
H36 H 0.5438 0.4951 0.9507 0.047 Uiso 1 1 calc R
C37 C 0.49325(16) 0.50080(16) 0.86112(16) 0.0360(8) Uani 1 1 d .
C38 C 0.42023(17) 0.66074(17) 0.78779(18) 0.0454(9) Uani 1 1 d .
H38A H 0.4501 0.6730 0.7529 0.068 Uiso 1 1 calc R
H38B H 0.4079 0.7007 0.8124 0.068 Uiso 1 1 calc R
H38C H 0.3816 0.6402 0.7667 0.068 Uiso 1 1 calc R
C39 C 0.50060(19) 0.42921(17) 0.8408(2) 0.0541(10) Uani 1 1 d .
H39A H 0.5279 0.4060 0.8748 0.081 Uiso 1 1 calc R
H39B H 0.5207 0.4269 0.7971 0.081 Uiso 1 1 calc R
H39C H 0.4580 0.4080 0.8374 0.081 Uiso 1 1 calc R
C40 C 0.32114(14) 0.50425(14) 0.83074(14) 0.0256(6) Uani 1 1 d .
C41 C 0.29593(15) 0.56708(15) 0.83966(15) 0.0331(7) Uani 1 1 d .
H41 H 0.2813 0.5923 0.8016 0.040 Uiso 1 1 calc R
C42 C 0.29192(16) 0.59347(18) 0.90367(16) 0.0419(9) Uani 1 1 d .
H42 H 0.2744 0.6367 0.9091 0.050 Uiso 1 1 calc R
C43 C 0.31310(16) 0.55760(18) 0.95985(15) 0.0393(8) Uani 1 1 d .
C44 C 0.33498(15) 0.49375(17) 0.95121(15) 0.0375(8) Uani 1 1 d .
H44 H 0.3478 0.4679 0.9895 0.045 Uiso 1 1 calc R
C45 C 0.33856(14) 0.46648(16) 0.88683(14) 0.0310(7) Uani 1 1 d .
H45 H 0.3529 0.4220 0.8815 0.037 Uiso 1 1 calc R
C46 C 0.3125(2) 0.5883(2) 1.02988(17) 0.0634(12) Uani 1 1 d .
H46A H 0.3510 0.6161 1.0375 0.095 Uiso 1 1 calc R
H46B H 0.3124 0.5530 1.0638 0.095 Uiso 1 1 calc R
H46C H 0.2738 0.6158 1.0335 0.095 Uiso 1 1 calc R
C47 C 0.41386(13) 0.30000(14) 0.36538(13) 0.0239(6) Uani 1 1 d .
C48 C 0.39733(15) 0.34708(15) 0.31548(14) 0.0301(7) Uani 1 1 d .
H48 H 0.3838 0.3899 0.3292 0.036 Uiso 1 1 calc R
C49 C 0.39988(16) 0.33394(16) 0.24670(15) 0.0376(8) Uani 1 1 d .
H49 H 0.3882 0.3674 0.2147 0.045 Uiso 1 1 calc R
C50 C 0.41931(16) 0.27244(16) 0.22544(15) 0.0370(8) Uani 1 1 d .
H50 H 0.4217 0.2633 0.1787 0.044 Uiso 1 1 calc R
C51 C 0.43537(15) 0.22400(16) 0.27244(14) 0.0331(7) Uani 1 1 d .
H51 H 0.4491 0.1814 0.2582 0.040 Uiso 1 1 calc R
C52 C 0.43137(14) 0.23776(15) 0.34070(14) 0.0293(7) Uani 1 1 d .
H52 H 0.4410 0.2032 0.3721 0.035 Uiso 1 1 calc R
C53 C 0.48107(14) 0.30819(14) 0.48684(13) 0.0242(6) Uani 1 1 d .
C54 C 0.53662(14) 0.28047(15) 0.46088(15) 0.0316(7) Uani 1 1 d .
H54 H 0.5350 0.2655 0.4155 0.038 Uiso 1 1 calc R
C55 C 0.59438(15) 0.27398(16) 0.49897(17) 0.0398(8) Uani 1 1 d .
H55 H 0.6307 0.2542 0.4794 0.048 Uiso 1 1 calc R
C56 C 0.59913(16) 0.29605(16) 0.56482(17) 0.0389(8) Uani 1 1 d .
H56 H 0.6385 0.2919 0.5907 0.047 Uiso 1 1 calc R
C57 C 0.54595(16) 0.32408(15) 0.59224(16) 0.0347(8) Uani 1 1 d .
H57 H 0.5485 0.3396 0.6375 0.042 Uiso 1 1 calc R
C58 C 0.48855(14) 0.32996(14) 0.55437(14) 0.0278(7) Uani 1 1 d .
H58 H 0.4525 0.3495 0.5748 0.033 Uiso 1 1 calc R
C59 C 0.38209(13) 0.39007(14) 0.45535(12) 0.0219(6) Uani 1 1 d .
C60 C 0.42375(14) 0.44496(14) 0.45893(13) 0.0259(6) Uani 1 1 d .
H60 H 0.4690 0.4372 0.4611 0.031 Uiso 1 1 calc R
C61 C 0.40170(15) 0.51037(15) 0.45940(14) 0.0307(7) Uani 1 1 d .
H61 H 0.4317 0.5461 0.4619 0.037 Uiso 1 1 calc R
C62 C 0.33648(15) 0.52336(15) 0.45627(14) 0.0303(7) Uani 1 1 d .
H62 H 0.3212 0.5679 0.4567 0.036 Uiso 1 1 calc R
C63 C 0.29343(15) 0.47097(15) 0.45249(14) 0.0286(7) Uani 1 1 d .
H63 H 0.2483 0.4792 0.4497 0.034 Uiso 1 1 calc R
C64 C 0.31644(14) 0.40619(14) 0.45271(13) 0.0254(7) Uani 1 1 d .
H64 H 0.2860 0.3709 0.4510 0.030 Uiso 1 1 calc R
C65 C 0.36129(14) 0.25770(14) 0.47688(13) 0.0232(6) Uani 1 1 d .
C66 C 0.30156(14) 0.24197(14) 0.44348(14) 0.0274(7) Uani 1 1 d .
H66 H 0.2896 0.2649 0.4031 0.033 Uiso 1 1 calc R
C67 C 0.25980(14) 0.19439(15) 0.46734(14) 0.0300(7) Uani 1 1 d .
H67 H 0.2200 0.1859 0.4435 0.036 Uiso 1 1 calc R
C68 C 0.27557(14) 0.15934(15) 0.52525(14) 0.0287(7) Uani 1 1 d .
H68 H 0.2471 0.1266 0.5415 0.034 Uiso 1 1 calc R
C69 C 0.33339(15) 0.17249(15) 0.55923(14) 0.0301(7) Uani 1 1 d .
H69 H 0.3451 0.1487 0.5992 0.036 Uiso 1 1 calc R
C70 C 0.37479(14) 0.22072(13) 0.53509(13) 0.0238(6) Uani 1 1 d .
H70 H 0.4143 0.2288 0.5596 0.029 Uiso 1 1 calc R
C71 C 0.98279(14) 0.22154(14) 0.45439(14) 0.0253(6) Uani 1 1 d .
C72 C 0.98403(14) 0.15287(14) 0.46361(14) 0.0275(7) Uani 1 1 d .
H72 H 1.0008 0.1359 0.5054 0.033 Uiso 1 1 calc R
C73 C 0.96188(14) 0.10804(15) 0.41469(15) 0.0305(7) Uani 1 1 d .
H73 H 0.9638 0.0616 0.4233 0.037 Uiso 1 1 calc R
C74 C 0.93686(15) 0.13141(16) 0.35327(15) 0.0350(8) Uani 1 1 d .
H74 H 0.9206 0.1013 0.3199 0.042 Uiso 1 1 calc R
C75 C 0.93595(15) 0.19921(16) 0.34130(16) 0.0350(8) Uani 1 1 d .
H75 H 0.9197 0.2158 0.2992 0.042 Uiso 1 1 calc R
C76 C 0.95863(14) 0.24255(15) 0.39045(15) 0.0303(7) Uani 1 1 d .
H76 H 0.9580 0.2888 0.3808 0.036 Uiso 1 1 calc R
C77 C 1.04257(14) 0.33446(14) 0.47570(14) 0.0261(7) Uani 1 1 d .
C78 C 1.10514(14) 0.32139(14) 0.45471(14) 0.0274(7) Uani 1 1 d .
H78 H 1.1252 0.2808 0.4682 0.033 Uiso 1 1 calc R
C79 C 1.13900(15) 0.36520(15) 0.41508(14) 0.0307(7) Uani 1 1 d .
H79 H 1.1813 0.3542 0.4023 0.037 Uiso 1 1 calc R
C80 C 1.11131(17) 0.42455(16) 0.39427(16) 0.0391(8) Uani 1 1 d .
H80 H 1.1340 0.4543 0.3667 0.047 Uiso 1 1 calc R
C81 C 1.05026(17) 0.43997(17) 0.41411(18) 0.0454(9) Uani 1 1 d .
H81 H 1.0306 0.4807 0.4004 0.054 Uiso 1 1 calc R
C82 C 1.01724(15) 0.39551(15) 0.45450(17) 0.0358(8) Uani 1 1 d .
H82 H 0.9755 0.4075 0.4681 0.043 Uiso 1 1 calc R
C83 C 0.93038(14) 0.30572(14) 0.53851(14) 0.0279(7) Uani 1 1 d .
C84 C 0.87204(14) 0.27130(15) 0.52765(15) 0.0300(7) Uani 1 1 d .
H84 H 0.8721 0.2317 0.5016 0.036 Uiso 1 1 calc R
C85 C 0.81422(15) 0.29246(16) 0.55315(16) 0.0375(8) Uani 1 1 d .
H85 H 0.7759 0.2676 0.5442 0.045 Uiso 1 1 calc R
C86 C 0.81241(17) 0.34977(17) 0.59151(17) 0.0406(8) Uani 1 1 d .
H86 H 0.7732 0.3643 0.6096 0.049 Uiso 1 1 calc R
C87 C 0.86850(17) 0.38541(16) 0.60302(16) 0.0400(8) Uani 1 1 d .
H87 H 0.8679 0.4254 0.6284 0.048 Uiso 1 1 calc R
C88 C 0.92573(16) 0.36312(15) 0.57763(15) 0.0338(7) Uani 1 1 d .
H88 H 0.9639 0.3881 0.5873 0.041 Uiso 1 1 calc R
C89 C 1.03963(14) 0.24386(13) 0.57909(14) 0.0252(6) Uani 1 1 d .
C90 C 1.09485(14) 0.20392(14) 0.57326(15) 0.0287(7) Uani 1 1 d .
H90 H 1.1105 0.1964 0.5297 0.034 Uiso 1 1 calc R
C91 C 1.12738(15) 0.17506(15) 0.62834(15) 0.0310(7) Uani 1 1 d .
H91 H 1.1646 0.1487 0.6217 0.037 Uiso 1 1 calc R
C92 C 1.10632(15) 0.18429(15) 0.69278(15) 0.0310(7) Uani 1 1 d .
H92 H 1.1282 0.1642 0.7305 0.037 Uiso 1 1 calc R
C93 C 1.05298(15) 0.22328(15) 0.70067(15) 0.0324(7) Uani 1 1 d .
H93 H 1.0380 0.2307 0.7446 0.039 Uiso 1 1 calc R
C94 C 1.02055(15) 0.25205(14) 0.64579(14) 0.0290(7) Uani 1 1 d .
H94 H 0.9837 0.2786 0.6535 0.035 Uiso 1 1 calc R
C95 C 0.1756(2) 0.4995(2) 0.1271(2) 0.0653(12) Uani 1 1 d .
H95A H 0.1757 0.5461 0.1126 0.098 Uiso 1 1 calc R
H95B H 0.1318 0.4815 0.1217 0.098 Uiso 1 1 calc R
H95C H 0.2047 0.4737 0.0996 0.098 Uiso 1 1 calc R
C96 C 0.1980(2) 0.4953(2) 0.1994(2) 0.0655(12) Uani 1 1 d .
H96A H 0.1694 0.5219 0.2275 0.079 Uiso 1 1 calc R
H96B H 0.1969 0.4486 0.2149 0.079 Uiso 1 1 calc R
C97 C 0.2884(2) 0.5198(3) 0.2711(2) 0.0787(14) Uani 1 1 d .
H97A H 0.2901 0.4737 0.2885 0.094 Uiso 1 1 calc R
H97B H 0.2612 0.5466 0.3006 0.094 Uiso 1 1 calc R
C98 C 0.3545(2) 0.5483(3) 0.2702(3) 0.109(2) Uani 1 1 d .
H98A H 0.3797 0.5241 0.2374 0.164 Uiso 1 1 calc R
H98B H 0.3756 0.5443 0.3151 0.164 Uiso 1 1 calc R
H98C H 0.3519 0.5953 0.2573 0.164 Uiso 1 1 calc R
N1 N 0.25741(11) 0.36541(11) 0.65793(11) 0.0219(5) Uani 1 1 d .
N2 N 0.20208(11) 0.32655(11) 0.79561(11) 0.0210(5) Uani 1 1 d .
N3 N 0.13045(11) 0.39754(11) 0.82079(10) 0.0210(5) Uani 1 1 d .
N4 N 0.15693(11) 0.47408(12) 0.60952(11) 0.0282(6) Uani 1 1 d .
N5 N 0.18712(11) 0.57178(12) 0.64101(11) 0.0273(6) Uani 1 1 d .
N6 N 0.39050(11) 0.47299(12) 0.66721(11) 0.0276(6) Uani 1 1 d .
N7 N 0.43639(12) 0.52264(13) 0.75379(12) 0.0361(7) Uani 1 1 d .
N8 N 0.32666(11) 0.47797(11) 0.76307(11) 0.0231(5) Uani 1 1 d .
B1 B 0.41026(16) 0.31367(16) 0.44671(15) 0.0237(7) Uani 1 1 d .
B2 B 0.99966(16) 0.27700(16) 0.51295(17) 0.0259(7) Uani 1 1 d .
O1 O 0.26267(13) 0.52045(15) 0.20560(13) 0.0661(8) Uani 1 1 d .

loop_
_atom_site_aniso_label
_atom_site_aniso_U_11
_atom_site_aniso_U_22
_atom_site_aniso_U_33
_atom_site_aniso_U_23
_atom_site_aniso_U_13
_atom_site_aniso_U_12
Co1 0.0243(2) 0.0229(2) 0.01651(19) 0.00028(16) -0.00029(15) -0.00005(17)
C1 0.0285(16) 0.0223(15) 0.0264(16) -0.0049(12) 0.0038(13) -0.0032(13)
C2 0.0257(16) 0.0228(15) 0.0239(15) 0.0020(12) 0.0047(12) 0.0027(13)
C3 0.0237(16) 0.0243(15) 0.0161(14) -0.0013(11) -0.0026(11) 0.0021(12)
C4 0.0308(17) 0.0247(16) 0.0172(14) 0.0020(12) -0.0005(12) -0.0020(13)
C5 0.0251(16) 0.0265(16) 0.0183(14) 0.0010(12) 0.0016(12) -0.0020(13)
C6 0.0267(16) 0.0243(16) 0.0214(15) 0.0023(12) 0.0035(12) 0.0032(12)
C7 0.0268(16) 0.0298(17) 0.0216(15) 0.0008(12) -0.0006(12) 0.0022(13)
C8 0.0362(18) 0.0294(17) 0.0263(16) -0.0062(13) 0.0040(13) 0.0040(14)
C9 0.0355(18) 0.0296(17) 0.0317(17) 0.0028(14) 0.0071(14) 0.0109(14)
C10 0.0304(17) 0.0354(18) 0.0241(16) 0.0068(13) -0.0008(13) 0.0080(14)
C11 0.0269(17) 0.0300(16) 0.0209(15) 0.0020(12) 0.0019(12) 0.0026(13)
C12 0.0304(18) 0.0395(19) 0.0247(16) -0.0077(14) -0.0036(13) 0.0056(14)
C13 0.0311(17) 0.0427(19) 0.0219(15) 0.0002(14) 0.0005(13) 0.0046(15)
C14 0.0302(17) 0.0327(17) 0.0152(14) -0.0051(12) -0.0023(12) -0.0016(13)
C15 0.0270(17) 0.0392(19) 0.0221(15) -0.0050(13) -0.0016(12) -0.0031(14)
C16 0.0252(16) 0.0339(17) 0.0172(14) 0.0012(12) 0.0037(12) 0.0022(13)
C17 0.0335(19) 0.054(2) 0.0217(16) 0.0037(15) -0.0076(13) 0.0074(16)
C18 0.040(2) 0.043(2) 0.0257(17) 0.0107(15) -0.0057(14) 0.0051(16)
C19 0.0338(18) 0.0277(17) 0.0284(17) 0.0076(13) -0.0053(14) 0.0042(14)
C20 0.037(2) 0.0344(19) 0.043(2) 0.0136(15) 0.0021(15) 0.0052(15)
C21 0.043(2) 0.030(2) 0.070(3) 0.0110(18) -0.0037(19) -0.0033(17)
C22 0.056(3) 0.034(2) 0.064(3) -0.0004(19) -0.020(2) 0.0018(18)
C23 0.057(2) 0.038(2) 0.040(2) 0.0005(16) -0.0068(17) 0.0144(18)
C24 0.041(2) 0.0312(18) 0.0284(17) 0.0049(14) 0.0001(14) 0.0093(15)
C25 0.053(2) 0.041(2) 0.066(3) 0.0133(19) 0.026(2) -0.0001(18)
C26 0.050(2) 0.041(2) 0.042(2) 0.0076(16) 0.0134(17) 0.0150(17)
C27 0.0227(16) 0.0274(16) 0.0191(14) -0.0037(12) -0.0005(12) -0.0008(12)
C28 0.0265(16) 0.0283(16) 0.0173(14) -0.0033(12) 0.0026(11) -0.0045(13)
C29 0.0305(17) 0.0243(16) 0.0241(15) -0.0034(12) 0.0014(13) -0.0049(13)
C30 0.039(2) 0.053(2) 0.0342(19) -0.0133(16) 0.0121(15) -0.0176(17)
C31 0.039(2) 0.069(3) 0.040(2) -0.0176(18) 0.0157(16) -0.0270(19)
C32 0.0280(17) 0.0358(18) 0.0256(16) -0.0072(14) 0.0007(13) -0.0101(14)
C33 0.0280(17) 0.0362(18) 0.0306(17) -0.0033(14) 0.0004(13) -0.0040(14)
C34 0.0395(19) 0.0306(18) 0.0356(18) -0.0112(14) -0.0006(15) -0.0057(15)
C35 0.042(2) 0.048(2) 0.0289(17) -0.0038(16) -0.0078(15) -0.0110(17)
C36 0.037(2) 0.041(2) 0.041(2) 0.0073(16) -0.0028(15) -0.0068(16)
C37 0.0372(19) 0.0305(18) 0.0407(19) -0.0014(15) 0.0061(15) -0.0084(15)
C38 0.044(2) 0.045(2) 0.046(2) 0.0010(17) -0.0046(17) 0.0024(17)
C39 0.060(3) 0.035(2) 0.068(3) -0.0018(18) 0.014(2) -0.0031(18)
C40 0.0252(16) 0.0291(17) 0.0226(15) -0.0039(12) 0.0006(12) -0.0056(13)
C41 0.0375(19) 0.0352(19) 0.0262(16) -0.0029(13) -0.0012(14) 0.0021(14)
C42 0.047(2) 0.043(2) 0.0356(19) -0.0155(16) 0.0055(16) 0.0024(17)
C43 0.042(2) 0.050(2) 0.0259(17) -0.0135(16) 0.0069(14) -0.0123(17)
C44 0.040(2) 0.051(2) 0.0211(16) 0.0020(15) -0.0032(14) -0.0124(17)
C45 0.0325(18) 0.0346(18) 0.0255(16) 0.0005(13) -0.0022(13) -0.0054(14)
C46 0.077(3) 0.080(3) 0.034(2) -0.024(2) 0.008(2) -0.015(2)
C47 0.0237(16) 0.0278(16) 0.0201(15) -0.0016(12) 0.0010(12) -0.0075(12)
C48 0.0408(19) 0.0256(16) 0.0237(16) -0.0007(13) -0.0012(13) -0.0065(14)
C49 0.058(2) 0.0341(18) 0.0201(16) 0.0043(14) -0.0017(15) -0.0084(16)
C50 0.053(2) 0.041(2) 0.0168(15) -0.0019(14) 0.0038(14) -0.0118(17)
C51 0.0395(19) 0.0337(18) 0.0266(17) -0.0072(14) 0.0067(14) -0.0037(15)
C52 0.0335(18) 0.0315(17) 0.0228(16) 0.0029(13) -0.0003(13) -0.0027(14)
C53 0.0275(16) 0.0232(15) 0.0216(15) 0.0067(12) -0.0003(12) -0.0049(12)
C54 0.0306(18) 0.0365(18) 0.0278(16) 0.0075(14) 0.0024(13) -0.0018(14)
C55 0.0299(19) 0.042(2) 0.048(2) 0.0146(17) 0.0056(16) 0.0009(15)
C56 0.0303(19) 0.040(2) 0.046(2) 0.0190(16) -0.0115(15) -0.0074(15)
C57 0.044(2) 0.0299(18) 0.0293(17) 0.0080(14) -0.0098(15) -0.0094(15)
C58 0.0306(17) 0.0270(16) 0.0254(16) 0.0034(13) -0.0033(13) -0.0064(13)
C59 0.0279(16) 0.0292(16) 0.0085(13) 0.0005(11) 0.0003(11) -0.0002(13)
C60 0.0286(16) 0.0308(17) 0.0181(14) 0.0013(13) -0.0002(12) -0.0025(14)
C61 0.0378(19) 0.0283(17) 0.0259(16) 0.0045(13) 0.0002(13) -0.0058(14)
C62 0.0391(19) 0.0259(16) 0.0259(16) 0.0010(13) 0.0000(14) 0.0042(14)
C63 0.0271(17) 0.0355(18) 0.0232(15) -0.0008(13) -0.0017(12) 0.0041(14)
C64 0.0285(17) 0.0309(17) 0.0165(14) -0.0014(12) -0.0013(12) -0.0066(13)
C65 0.0303(16) 0.0240(15) 0.0155(14) -0.0032(12) 0.0017(12) -0.0003(13)
C66 0.0329(18) 0.0296(17) 0.0193(15) 0.0019(12) -0.0026(12) -0.0023(14)
C67 0.0286(17) 0.0352(18) 0.0260(16) -0.0026(13) -0.0030(13) -0.0088(14)
C68 0.0316(17) 0.0290(17) 0.0258(16) -0.0003(13) 0.0045(13) -0.0089(13)
C69 0.0411(19) 0.0296(17) 0.0200(15) 0.0016(13) 0.0042(13) -0.0008(14)
C70 0.0257(16) 0.0233(15) 0.0222(15) -0.0019(12) -0.0016(12) -0.0030(12)
C71 0.0257(16) 0.0282(16) 0.0223(15) 0.0001(12) 0.0047(12) -0.0004(13)
C72 0.0312(17) 0.0284(17) 0.0232(15) 0.0021(13) 0.0050(13) -0.0034(13)
C73 0.0339(18) 0.0278(17) 0.0303(17) -0.0022(13) 0.0078(14) -0.0060(14)
C74 0.0323(18) 0.041(2) 0.0322(18) -0.0132(15) 0.0023(14) -0.0085(15)
C75 0.0304(18) 0.045(2) 0.0296(17) 0.0003(15) -0.0041(14) 0.0011(15)
C76 0.0297(17) 0.0288(17) 0.0322(17) 0.0015(13) -0.0015(13) 0.0025(13)
C77 0.0291(17) 0.0249(16) 0.0236(15) -0.0019(12) -0.0076(12) -0.0017(13)
C78 0.0340(18) 0.0242(16) 0.0236(15) -0.0021(12) -0.0029(13) -0.0025(13)
C79 0.0355(18) 0.0289(17) 0.0278(16) -0.0054(13) 0.0012(14) -0.0085(14)
C80 0.046(2) 0.0350(19) 0.0358(19) 0.0055(15) -0.0025(16) -0.0143(16)
C81 0.041(2) 0.0311(19) 0.063(2) 0.0163(17) -0.0104(18) -0.0025(16)
C82 0.0269(17) 0.0281(17) 0.052(2) 0.0064(15) -0.0021(15) -0.0021(14)
C83 0.0331(18) 0.0253(16) 0.0252(15) 0.0030(13) -0.0008(13) 0.0020(13)
C84 0.0305(18) 0.0281(17) 0.0317(17) 0.0009(13) 0.0021(13) 0.0017(14)
C85 0.0292(18) 0.039(2) 0.044(2) 0.0042(16) 0.0019(15) -0.0002(15)
C86 0.039(2) 0.042(2) 0.041(2) 0.0054(16) 0.0102(16) 0.0132(17)
C87 0.050(2) 0.0308(18) 0.0389(19) -0.0053(15) 0.0008(16) 0.0125(16)
C88 0.0357(19) 0.0288(17) 0.0367(18) -0.0038(14) -0.0007(14) 0.0029(14)
C89 0.0287(17) 0.0166(14) 0.0302(16) -0.0026(12) -0.0007(13) -0.0057(12)
C90 0.0305(17) 0.0265(16) 0.0294(16) 0.0023(13) 0.0051(13) -0.0022(13)
C91 0.0273(17) 0.0267(17) 0.0390(18) 0.0046(14) 0.0007(14) 0.0013(13)
C92 0.0352(18) 0.0273(17) 0.0298(17) 0.0023(13) -0.0059(14) -0.0065(14)
C93 0.041(2) 0.0308(17) 0.0248(16) -0.0040(13) -0.0013(14) -0.0053(15)
C94 0.0304(17) 0.0261(16) 0.0302(17) -0.0057(13) -0.0008(13) -0.0017(13)
C95 0.067(3) 0.064(3) 0.064(3) -0.003(2) -0.006(2) 0.008(2)
C96 0.064(3) 0.071(3) 0.062(3) -0.004(2) 0.001(2) -0.004(2)
C97 0.068(3) 0.120(4) 0.047(3) -0.003(3) -0.011(2) 0.007(3)
C98 0.060(3) 0.198(7) 0.069(3) 0.023(4) -0.008(3) -0.012(4)
N1 0.0239(13) 0.0237(13) 0.0182(12) -0.0018(10) 0.0003(10) -0.0015(10)
N2 0.0241(13) 0.0222(13) 0.0168(11) 0.0002(10) 0.0017(10) 0.0013(10)
N3 0.0239(13) 0.0229(13) 0.0161(11) 0.0000(10) -0.0001(10) 0.0018(10)
N4 0.0280(14) 0.0369(15) 0.0196(12) 0.0005(11) -0.0011(10) 0.0035(11)
N5 0.0296(14) 0.0289(14) 0.0234(13) 0.0057(11) 0.0005(10) 0.0055(11)
N6 0.0295(14) 0.0306(14) 0.0232(13) -0.0065(11) 0.0056(11) -0.0090(11)
N7 0.0330(15) 0.0468(17) 0.0286(14) -0.0122(12) 0.0039(12) -0.0170(13)
N8 0.0276(14) 0.0240(13) 0.0176(12) -0.0012(10) -0.0015(10) -0.0016(10)
B1 0.0280(19) 0.0262(18) 0.0168(16) 0.0013(13) -0.0014(13) -0.0028(15)
B2 0.0268(19) 0.0239(18) 0.0270(18) -0.0005(14) 0.0013(14) -0.0001(15)
O1 0.0578(18) 0.093(2) 0.0477(16) 0.0095(15) 0.0000(13) 0.0045(16)

loop_
_atom_type_symbol
_atom_type_description
_atom_type_scat_dispersion_real
_atom_type_scat_dispersion_imag
_atom_type_scat_source
C C 0.0033 0.0016 'International Tables Vol C Tables 4.2.6.8 and 6.1.1.4'
H H 0.0000 0.0000 'International Tables Vol C Tables 4.2.6.8 and 6.1.1.4'
B B 0.0013 0.0007 'International Tables Vol C Tables 4.2.6.8 and 6.1.1.4'
N N 0.0061 0.0033 'International Tables Vol C Tables 4.2.6.8 and 6.1.1.4'
O O 0.0106 0.0060 'International Tables Vol C Tables 4.2.6.8 and 6.1.1.4'
Co Co 0.3494 0.9721 'International Tables Vol C Tables 4.2.6.8 and 6.1.1.4'

loop_
_geom_angle_atom_site_label_1
_geom_angle_atom_site_label_2
_geom_angle_atom_site_label_3
_geom_angle
N8 Co1 C16 119.05(11)
N8 Co1 C3 116.52(10)
C16 Co1 C3 116.91(11)
N8 Co1 N1 106.65(9)
C16 Co1 N1 96.70(10)
C3 Co1 N1 94.04(10)
N1 C1 C2 112.6(2)
N2 C2 C1 109.9(2)
N2 C3 N3 103.4(2)
N2 C3 Co1 117.70(19)
N3 C3 Co1 137.3(2)
C5 C4 N2 106.8(2)
C4 C5 N3 106.7(2)
C7 C6 C11 122.6(3)
C7 C6 N3 117.7(2)
C11 C6 N3 119.3(2)
C8 C7 C6 117.9(3)
C8 C7 C12 120.9(3)
C6 C7 C12 121.2(3)
C9 C8 C7 121.0(3)
C10 C9 C8 120.0(3)
C9 C10 C11 121.3(3)
C10 C11 C6 117.2(3)
C10 C11 C13 120.6(3)
C6 C11 C13 122.2(3)
N1 C14 C15 111.8(2)
N4 C15 C14 110.6(2)
N5 C16 N4 104.0(2)
N5 C16 Co1 139.2(2)
N4 C16 Co1 115.8(2)
C18 C17 N4 107.0(3)
C17 C18 N5 107.3(3)
C20 C19 C24 123.0(3)
C20 C19 N5 118.3(3)
C24 C19 N5 118.5(3)
C21 C20 C19 117.3(3)
C21 C20 C25 120.9(3)
C19 C20 C25 121.8(3)
C22 C21 C20 121.1(3)
C21 C22 C23 120.1(3)
C22 C23 C24 121.3(3)
C23 C24 C19 117.1(3)
C23 C24 C26 121.6(3)
C19 C24 C26 121.3(3)
N1 C27 C28 110.9(2)
N6 C28 C27 113.9(2)
N8 C29 N7 132.0(3)
N8 C29 N6 122.8(2)
N7 C29 N6 105.1(2)
C31 C30 N6 107.2(3)
C30 C31 N7 108.3(3)
C33 C32 C37 123.4(3)
C33 C32 N7 118.7(3)
C37 C32 N7 117.4(3)
C32 C33 C34 117.2(3)
C32 C33 C38 122.1(3)
C34 C33 C38 120.7(3)
C35 C34 C33 120.7(3)
C36 C35 C34 120.4(3)
C35 C36 C37 120.9(3)
C36 C37 C32 117.4(3)
C36 C37 C39 121.3(3)
C32 C37 C39 121.4(3)
C41 C40 C45 119.1(3)
C41 C40 N8 119.7(3)
C45 C40 N8 121.1(3)
C40 C41 C42 120.4(3)
C41 C42 C43 120.7(3)
C44 C43 C42 118.8(3)
C44 C43 C46 120.6(3)
C42 C43 C46 120.6(3)
C43 C44 C45 120.8(3)
C40 C45 C44 120.0(3)
C52 C47 C48 114.6(3)
C52 C47 B1 121.2(2)
C48 C47 B1 124.2(3)
C49 C48 C47 123.1(3)
C50 C49 C48 119.7(3)
C49 C50 C51 119.6(3)
C50 C51 C52 119.8(3)
C51 C52 C47 123.2(3)
C54 C53 C58 114.5(3)
C54 C53 B1 125.5(3)
C58 C53 B1 119.9(3)
C55 C54 C53 122.6(3)
C56 C55 C54 120.6(3)
C57 C56 C55 118.8(3)
C56 C57 C58 120.4(3)
C57 C58 C53 123.1(3)
C64 C59 C60 114.6(3)
C64 C59 B1 124.0(2)
C60 C59 B1 121.1(2)
C61 C60 C59 122.9(3)
C62 C61 C60 120.1(3)
C61 C62 C63 119.3(3)
C62 C63 C64 119.7(3)
C63 C64 C59 123.5(3)
C70 C65 C66 114.2(3)
C70 C65 B1 124.2(2)
C66 C65 B1 121.6(2)
C67 C66 C65 122.7(3)
C68 C67 C66 120.6(3)
C69 C68 C67 118.8(3)
C68 C69 C70 120.1(3)
C65 C70 C69 123.5(3)
C72 C71 C76 114.8(3)
C72 C71 B2 125.4(3)
C76 C71 B2 119.5(3)
C73 C72 C71 123.2(3)
C74 C73 C72 119.7(3)
C75 C74 C73 119.1(3)
C76 C75 C74 120.0(3)
C75 C76 C71 123.1(3)
C82 C77 C78 114.6(3)
C82 C77 B2 123.3(3)
C78 C77 B2 121.6(3)
C79 C78 C77 123.0(3)
C80 C79 C78 120.2(3)
C81 C80 C79 119.0(3)
C80 C81 C82 119.9(3)
C77 C82 C81 123.3(3)
C88 C83 C84 114.5(3)
C88 C83 B2 122.8(3)
C84 C83 B2 122.5(3)
C85 C84 C83 123.0(3)
C86 C85 C84 120.0(3)
C87 C86 C85 118.9(3)
C86 C87 C88 120.1(3)
C87 C88 C83 123.4(3)
C90 C89 C94 114.0(3)
C90 C89 B2 123.0(3)
C94 C89 B2 123.1(3)
C91 C90 C89 123.0(3)
C92 C91 C90 120.8(3)
C93 C92 C91 118.1(3)
C92 C93 C94 121.2(3)
C93 C94 C89 123.1(3)
O1 C96 C95 108.3(3)
O1 C97 C98 107.6(4)
C27 N1 C1 108.5(2)
C27 N1 C14 108.8(2)
C1 N1 C14 107.3(2)
C27 N1 Co1 105.26(15)
C1 N1 Co1 114.33(16)
C14 N1 Co1 112.51(16)
C3 N2 C4 111.7(2)
C3 N2 C2 122.9(2)
C4 N2 C2 124.9(2)
C3 N3 C5 111.4(2)
C3 N3 C6 127.0(2)
C5 N3 C6 121.5(2)
C16 N4 C17 111.1(3)
C16 N4 C15 124.2(2)
C17 N4 C15 124.3(2)
C16 N5 C18 110.6(2)
C16 N5 C19 127.8(2)
C18 N5 C19 121.6(2)
C29 N6 C30 110.4(2)
C29 N6 C28 126.1(2)
C30 N6 C28 123.2(2)
C29 N7 C31 108.9(2)
C29 N7 C32 131.5(2)
C31 N7 C32 119.2(2)
C29 N8 C40 117.0(2)
C29 N8 Co1 131.61(18)
C40 N8 Co1 109.60(17)
C47 B1 C53 112.9(2)
C47 B1 C65 107.3(2)
C53 B1 C65 109.3(2)
C47 B1 C59 106.7(2)
C53 B1 C59 108.9(2)
C65 B1 C59 111.8(2)
C71 B2 C83 107.1(2)
C71 B2 C77 105.2(2)
C83 B2 C77 112.7(2)
C71 B2 C89 111.8(2)
C83 B2 C89 108.0(2)
C77 B2 C89 112.0(2)
C97 O1 C96 113.5(3)

loop_
_geom_bond_atom_site_label_1
_geom_bond_atom_site_label_2
_geom_bond_distance
Co1 N8 1.990(2)
Co1 C16 2.033(3)
Co1 C3 2.033(3)
Co1 N1 2.199(2)
C1 N1 1.497(3)
C1 C2 1.519(4)
C2 N2 1.466(3)
C3 N2 1.360(3)
C3 N3 1.361(3)
C4 C5 1.342(4)
C4 N2 1.374(3)
C5 N3 1.381(3)
C6 C7 1.392(4)
C6 C11 1.399(4)
C6 N3 1.446(3)
C7 C8 1.384(4)
C7 C12 1.508(4)
C8 C9 1.384(4)
C9 C10 1.380(4)
C10 C11 1.392(4)
C11 C13 1.506(4)
C14 N1 1.503(3)
C14 C15 1.519(4)
C15 N4 1.467(4)
C16 N5 1.363(4)
C16 N4 1.363(4)
C17 C18 1.334(5)
C17 N4 1.378(4)
C18 N5 1.385(4)
C19 C20 1.394(4)
C19 C24 1.395(4)
C19 N5 1.447(4)
C20 C21 1.386(5)
C20 C25 1.501(5)
C21 C22 1.377(5)
C22 C23 1.381(5)
C23 C24 1.384(5)
C24 C26 1.492(4)
C27 N1 1.486(3)
C27 C28 1.522(4)
C28 N6 1.451(3)
C29 N8 1.326(4)
C29 N7 1.367(4)
C29 N6 1.369(3)
C30 C31 1.325(4)
C30 N6 1.383(4)
C31 N7 1.401(4)
C32 C33 1.384(4)
C32 C37 1.390(4)
C32 N7 1.457(4)
C33 C34 1.394(4)
C33 C38 1.501(4)
C34 C35 1.384(4)
C35 C36 1.377(5)
C36 C37 1.386(4)
C37 C39 1.505(5)
C40 C41 1.382(4)
C40 C45 1.384(4)
C40 N8 1.453(3)
C41 C42 1.384(4)
C42 C43 1.385(5)
C43 C44 1.375(5)
C43 C46 1.523(4)
C44 C45 1.396(4)
C47 C52 1.398(4)
C47 C48 1.403(4)
C47 B1 1.644(4)
C48 C49 1.395(4)
C49 C50 1.373(4)
C50 C51 1.380(4)
C51 C52 1.390(4)
C53 C54 1.398(4)
C53 C58 1.413(4)
C53 B1 1.645(4)
C54 C55 1.396(4)
C55 C56 1.381(5)
C56 C57 1.372(4)
C57 C58 1.386(4)
C59 C64 1.399(4)
C59 C60 1.402(4)
C59 B1 1.656(4)
C60 C61 1.393(4)
C61 C62 1.376(4)
C62 C63 1.381(4)
C63 C64 1.388(4)
C65 C70 1.393(4)
C65 C66 1.416(4)
C65 B1 1.646(4)
C66 C67 1.388(4)
C67 C68 1.377(4)
C68 C69 1.377(4)
C69 C70 1.394(4)
C71 C72 1.394(4)
C71 C76 1.410(4)
C71 B2 1.639(4)
C72 C73 1.389(4)
C73 C74 1.388(4)
C74 C75 1.385(4)
C75 C76 1.377(4)
C77 C82 1.394(4)
C77 C78 1.405(4)
C77 B2 1.653(4)
C78 C79 1.392(4)
C79 C80 1.381(4)
C80 C81 1.377(5)
C81 C82 1.400(4)
C83 C88 1.397(4)
C83 C84 1.403(4)
C83 B2 1.649(4)
C84 C85 1.388(4)
C85 C86 1.383(5)
C86 C87 1.377(5)
C87 C88 1.384(4)
C89 C90 1.408(4)
C89 C94 1.408(4)
C89 B2 1.663(4)
C90 C91 1.388(4)
C91 C92 1.382(4)
C92 C93 1.371(4)
C93 C94 1.383(4)
C95 C96 1.493(5)
C96 O1 1.434(5)
C97 O1 1.385(4)
C97 C98 1.489(6)
